data_1542349
loop_
_publ_author_name
'Yuan, Kang'
'Suzuki, Naoya'
'Mellerup, Soren K.'
'Wang, Xiang'
'Yamaguchi, Shigehiro'
'Wang, Suning'

_publ_section_title
;
 Pyridyl Directed Catalyst-Free trans-Hydroboration of Internal Alkynes.
;
_journal_issue 4
_journal_name_full 'Organic letters'
_journal_page_first 720
_journal_page_last 723
_journal_paper_doi 10.1021/acs.orglett.5b03698
_journal_volume 18
_journal_year 2016
_chemical_formula_sum 'C22 H26 B N'
_chemical_formula_weight 315.25
_chemical_name_systematic
; 
 ? 
;
_space_group_IT_number 2
_symmetry_cell_setting triclinic
_symmetry_space_group_name_Hall '-P 1'
_symmetry_space_group_name_H-M 'P -1'
_atom_sites_solution_hydrogens geom
_atom_sites_solution_primary direct
_atom_sites_solution_secondary difmap
_audit_creation_method SHELXL-97
_cell_angle_alpha 107.461(2)
_cell_angle_beta 90.795(2)
_cell_angle_gamma 100.807(2)
_cell_formula_units_Z 2
_cell_length_a 8.7114(3)
_cell_length_b 9.6629(4)
_cell_length_c 10.9661(5)
_cell_measurement_reflns_used 5736
_cell_measurement_temperature 180(2)
_cell_measurement_theta_max 27.09
_cell_measurement_theta_min 2.26
_cell_volume 862.52(6)
_computing_cell_refinement 'Bruker SAINT'
_computing_data_collection 'Bruker APEX2'
_computing_data_reduction 'Bruker SAINT'
_computing_molecular_graphics 'Bruker SHELXTL'
_computing_publication_material 'Bruker SHELXTL'
_computing_structure_refinement 'SHELXL-97 (Sheldrick, 1997)'
_computing_structure_solution 'SHELXS-97 (Sheldrick, 1990)'
_diffrn_ambient_temperature 175(2)
_diffrn_measured_fraction_theta_full 0.996
_diffrn_measured_fraction_theta_max 0.996
_diffrn_measurement_device_type 'Bruker APEX-II CCD'
_diffrn_measurement_method '\f and \w scans'
_diffrn_radiation_monochromator graphite
_diffrn_radiation_source 'fine-focus sealed tube'
_diffrn_radiation_type MoK\a
_diffrn_radiation_wavelength 0.71073
_diffrn_reflns_av_R_equivalents 0.0278
_diffrn_reflns_av_sigmaI/netI 0.0276
_diffrn_reflns_limit_h_max 11
_diffrn_reflns_limit_h_min -11
_diffrn_reflns_limit_k_max 12
_diffrn_reflns_limit_k_min -12
_diffrn_reflns_limit_l_max 14
_diffrn_reflns_limit_l_min -13
_diffrn_reflns_number 14290
_diffrn_reflns_theta_full 27.11
_diffrn_reflns_theta_max 27.11
_diffrn_reflns_theta_min 2.26
_diffrn_standards_number 0
_exptl_absorpt_coefficient_mu 0.069
_exptl_absorpt_correction_T_max 0.9966
_exptl_absorpt_correction_T_min 0.9932
_exptl_absorpt_correction_type multi-scan
_exptl_crystal_colour colourless
_exptl_crystal_density_diffrn 1.214
_exptl_crystal_density_method 'not measured'
_exptl_crystal_description BLOCK
_exptl_crystal_F_000 340
_exptl_crystal_size_max 0.10
_exptl_crystal_size_mid 0.10
_exptl_crystal_size_min 0.05
_refine_diff_density_max 0.238
_refine_diff_density_min -0.244
_refine_diff_density_rms 0.043
_refine_ls_extinction_method none
_refine_ls_goodness_of_fit_ref 1.035
_refine_ls_hydrogen_treatment constr
_refine_ls_matrix_type full
_refine_ls_number_parameters 218
_refine_ls_number_reflns 3788
_refine_ls_number_restraints 0
_refine_ls_restrained_S_all 1.035
_refine_ls_R_factor_all 0.0525
_refine_ls_R_factor_gt 0.0431
_refine_ls_shift/su_max 0.000
_refine_ls_shift/su_mean 0.000
_refine_ls_structure_factor_coef Fsqd
_refine_ls_weighting_details 'calc w=1/[\s^2^(Fo^2^)+(0.0700P)^2^+0.2000P] where P=(Fo^2^+2Fc^2^)/3'
_refine_ls_weighting_scheme calc
_refine_ls_wR_factor_gt 0.1157
_refine_ls_wR_factor_ref 0.1257
_reflns_number_gt 3151
_reflns_number_total 3788
_reflns_threshold_expression >2sigma(I)
_cod_data_source_file ol5b03698_si_002.cif
_cod_data_source_block yk30
_cod_depositor_comments
;
The following automatic conversions were performed:

'_symmetry_cell_setting' value 'Triclinic' changed to 'triclinic'
according to
/usr/data/users/saulius/crontab/automatic-downloads/rss-feeds/ACS/lib/dictionaries/cif_core.dic
dictionary named 'cif_core.dic' version 2.4.2 from 2011-04-26.

Automatic conversion script
Id: cif_fix_values 4268 2015-11-12 08:31:59Z antanas 

 Adding full bibliography for 1542347--1542351.cif.
;
_cod_original_sg_symbol_H-M P-1
_cod_database_code 1542349

loop_
_symmetry_equiv_pos_as_xyz
'x, y, z'
'-x, -y, -z'

loop_
_atom_site_label
_atom_site_type_symbol
_atom_site_fract_x
_atom_site_fract_y
_atom_site_fract_z
_atom_site_U_iso_or_equiv
_atom_site_adp_type
_atom_site_occupancy
_atom_site_symmetry_multiplicity
_atom_site_calc_flag
_atom_site_refinement_flags
B1 B 0.16068(15) 0.64451(15) 0.77754(13) 0.0203(3) Uani 1 1 d .
N1 N 0.11936(12) 0.81096(11) 0.80698(10) 0.0208(2) Uani 1 1 d .
C1 C -0.01636(14) 0.55265(13) 0.72578(11) 0.0203(3) Uani 1 1 d .
C2 C -0.11587(14) 0.64675(14) 0.73807(12) 0.0241(3) Uani 1 1 d .
H2A H -0.2258 0.6154 0.7181 0.029 Uiso 1 1 calc R
C3 C 0.22159(14) 0.62732(13) 0.91305(12) 0.0218(3) Uani 1 1 d .
H3A H 0.1374 0.6430 0.9739 0.026 Uiso 1 1 calc R
C4 C 0.24809(16) 0.46858(14) 0.88844(13) 0.0272(3) Uani 1 1 d .
H4A H 0.2808 0.4565 0.9708 0.033 Uiso 1 1 calc R
H4B H 0.1477 0.3982 0.8551 0.033 Uiso 1 1 calc R
C5 C 0.37153(16) 0.42950(15) 0.79357(14) 0.0311(3) Uani 1 1 d .
H5A H 0.3720 0.3226 0.7731 0.037 Uiso 1 1 calc R
H5B H 0.4761 0.4853 0.8343 0.037 Uiso 1 1 calc R
C6 C 0.34297(16) 0.46456(14) 0.66869(13) 0.0291(3) Uani 1 1 d .
H6A H 0.2552 0.3882 0.6164 0.035 Uiso 1 1 calc R
H6B H 0.4375 0.4565 0.6201 0.035 Uiso 1 1 calc R
C7 C 0.30469(14) 0.61861(14) 0.68495(12) 0.0229(3) Uani 1 1 d .
H7A H 0.2716 0.6231 0.5987 0.027 Uiso 1 1 calc R
C8 C 0.45137(15) 0.74015(15) 0.73980(13) 0.0283(3) Uani 1 1 d .
H8A H 0.4322 0.8339 0.7293 0.034 Uiso 1 1 calc R
H8B H 0.5398 0.7132 0.6883 0.034 Uiso 1 1 calc R
C9 C 0.50111(15) 0.76824(15) 0.88238(14) 0.0305(3) Uani 1 1 d .
H9A H 0.5749 0.7029 0.8861 0.037 Uiso 1 1 calc R
H9B H 0.5599 0.8716 0.9171 0.037 Uiso 1 1 calc R
C10 C 0.37065(15) 0.74457(14) 0.97288(12) 0.0259(3) Uani 1 1 d .
H10A H 0.3390 0.8406 1.0118 0.031 Uiso 1 1 calc R
H10B H 0.4163 0.7169 1.0432 0.031 Uiso 1 1 calc R
C11 C -0.03765(14) 0.79924(14) 0.78453(12) 0.0222(3) Uani 1 1 d .
C12 C -0.10182(15) 0.92562(14) 0.80437(13) 0.0285(3) Uani 1 1 d .
H12A H -0.2113 0.9162 0.7881 0.034 Uiso 1 1 calc R
C13 C -0.00643(16) 1.06348(15) 0.84741(13) 0.0308(3) Uani 1 1 d .
H13A H -0.0488 1.1501 0.8604 0.037 Uiso 1 1 calc R
C14 C 0.15241(16) 1.07420(14) 0.87161(13) 0.0294(3) Uani 1 1 d .
H14A H 0.2204 1.1685 0.9024 0.035 Uiso 1 1 calc R
C15 C 0.21093(15) 0.94720(14) 0.85075(13) 0.0260(3) Uani 1 1 d .
H15A H 0.3201 0.9557 0.8678 0.031 Uiso 1 1 calc R
C16 C -0.08473(13) 0.39182(13) 0.67335(11) 0.0205(3) Uani 1 1 d .
C17 C -0.03995(15) 0.30289(14) 0.55915(12) 0.0253(3) Uani 1 1 d .
H17A H 0.0421 0.3442 0.5165 0.030 Uiso 1 1 calc R
C18 C -0.11276(15) 0.15571(14) 0.50691(12) 0.0268(3) Uani 1 1 d .
H18A H -0.0791 0.0980 0.4295 0.032 Uiso 1 1 calc R
C19 C -0.23411(15) 0.09036(14) 0.56520(13) 0.0260(3) Uani 1 1 d .
C20 C -0.28037(15) 0.17893(14) 0.67803(13) 0.0273(3) Uani 1 1 d .
H20A H -0.3635 0.1375 0.7196 0.033 Uiso 1 1 calc R
C21 C -0.20779(14) 0.32632(14) 0.73117(12) 0.0245(3) Uani 1 1 d .
H21A H -0.2423 0.3839 0.8083 0.029 Uiso 1 1 calc R
C22 C -0.31100(18) -0.07022(15) 0.50680(15) 0.0383(4) Uani 1 1 d .
H22A H -0.4167 -0.0874 0.5360 0.057 Uiso 1 1 calc R
H22B H -0.2488 -0.1323 0.5333 0.057 Uiso 1 1 calc R
H22C H -0.3176 -0.0954 0.4131 0.057 Uiso 1 1 calc R

loop_
_atom_site_aniso_label
_atom_site_aniso_U_11
_atom_site_aniso_U_22
_atom_site_aniso_U_33
_atom_site_aniso_U_23
_atom_site_aniso_U_13
_atom_site_aniso_U_12
B1 0.0200(6) 0.0154(6) 0.0250(7) 0.0046(5) 0.0003(5) 0.0046(5)
N1 0.0209(5) 0.0187(5) 0.0233(5) 0.0062(4) 0.0023(4) 0.0058(4)
C1 0.0207(6) 0.0205(6) 0.0194(6) 0.0051(5) 0.0024(4) 0.0048(5)
C2 0.0176(6) 0.0237(6) 0.0311(7) 0.0082(5) 0.0020(5) 0.0049(5)
C3 0.0213(6) 0.0189(6) 0.0246(6) 0.0050(5) 0.0015(5) 0.0055(5)
C4 0.0316(7) 0.0205(6) 0.0309(7) 0.0087(5) -0.0022(5) 0.0075(5)
C5 0.0316(7) 0.0224(7) 0.0392(8) 0.0056(6) -0.0015(6) 0.0119(5)
C6 0.0261(6) 0.0254(7) 0.0319(7) 0.0002(5) 0.0031(5) 0.0100(5)
C7 0.0201(6) 0.0250(6) 0.0235(6) 0.0063(5) 0.0011(5) 0.0062(5)
C8 0.0212(6) 0.0295(7) 0.0349(7) 0.0110(6) 0.0060(5) 0.0049(5)
C9 0.0215(6) 0.0283(7) 0.0366(8) 0.0052(6) -0.0030(5) 0.0010(5)
C10 0.0267(6) 0.0225(6) 0.0262(7) 0.0038(5) -0.0028(5) 0.0055(5)
C11 0.0211(6) 0.0238(6) 0.0238(6) 0.0081(5) 0.0046(5) 0.0080(5)
C12 0.0250(6) 0.0261(7) 0.0373(8) 0.0100(6) 0.0070(5) 0.0119(5)
C13 0.0374(7) 0.0223(7) 0.0363(8) 0.0094(6) 0.0059(6) 0.0142(6)
C14 0.0357(7) 0.0176(6) 0.0330(7) 0.0061(5) -0.0013(6) 0.0040(5)
C15 0.0254(6) 0.0206(6) 0.0311(7) 0.0077(5) -0.0012(5) 0.0032(5)
C16 0.0192(6) 0.0201(6) 0.0214(6) 0.0048(5) -0.0021(5) 0.0048(5)
C17 0.0240(6) 0.0265(7) 0.0238(6) 0.0062(5) 0.0036(5) 0.0032(5)
C18 0.0303(7) 0.0261(7) 0.0208(6) 0.0014(5) 0.0012(5) 0.0075(5)
C19 0.0260(6) 0.0209(6) 0.0277(7) 0.0038(5) -0.0039(5) 0.0031(5)
C20 0.0245(6) 0.0246(7) 0.0305(7) 0.0073(5) 0.0047(5) 0.0015(5)
C21 0.0239(6) 0.0237(6) 0.0244(6) 0.0041(5) 0.0043(5) 0.0062(5)
C22 0.0415(8) 0.0232(7) 0.0416(9) 0.0021(6) -0.0003(7) -0.0011(6)

loop_
_atom_type_symbol
_atom_type_description
_atom_type_scat_dispersion_real
_atom_type_scat_dispersion_imag
_atom_type_scat_source
C C 0.0033 0.0016 'International Tables Vol C Tables 4.2.6.8 and 6.1.1.4'
H H 0.0000 0.0000 'International Tables Vol C Tables 4.2.6.8 and 6.1.1.4'
N N 0.0061 0.0033 'International Tables Vol C Tables 4.2.6.8 and 6.1.1.4'
B B 0.0013 0.0007 'International Tables Vol C Tables 4.2.6.8 and 6.1.1.4'

loop_
_geom_angle_atom_site_label_1
_geom_angle_atom_site_label_2
_geom_angle_atom_site_label_3
_geom_angle
C1 B1 C7 119.89(10)
C1 B1 C3 113.71(10)
C7 B1 C3 105.08(9)
C1 B1 N1 96.11(9)
C7 B1 N1 113.44(9)
C3 B1 N1 108.23(10)
C15 N1 C11 118.55(10)
C15 N1 B1 131.43(10)
C11 N1 B1 109.99(9)
C2 C1 C16 117.04(11)
C2 C1 B1 110.21(11)
C16 C1 B1 132.73(10)
C1 C2 C11 112.71(11)
C1 C2 H2A 123.6
C11 C2 H2A 123.6
C4 C3 C10 112.15(10)
C4 C3 B1 108.63(10)
C10 C3 B1 110.88(10)
C4 C3 H3A 108.4
C10 C3 H3A 108.4
B1 C3 H3A 108.4
C5 C4 C3 113.39(10)
C5 C4 H4A 108.9
C3 C4 H4A 108.9
C5 C4 H4B 108.9
C3 C4 H4B 108.9
H4A C4 H4B 107.7
C4 C5 C6 112.90(10)
C4 C5 H5A 109.0
C6 C5 H5A 109.0
C4 C5 H5B 109.0
C6 C5 H5B 109.0
H5A C5 H5B 107.8
C5 C6 C7 115.53(11)
C5 C6 H6A 108.4
C7 C6 H6A 108.4
C5 C6 H6B 108.4
C7 C6 H6B 108.4
H6A C6 H6B 107.5
C8 C7 C6 110.03(10)
C8 C7 B1 110.81(10)
C6 C7 B1 110.37(10)
C8 C7 H7A 108.5
C6 C7 H7A 108.5
B1 C7 H7A 108.5
C7 C8 C9 115.44(10)
C7 C8 H8A 108.4
C9 C8 H8A 108.4
C7 C8 H8B 108.4
C9 C8 H8B 108.4
H8A C8 H8B 107.5
C10 C9 C8 117.86(10)
C10 C9 H9A 107.8
C8 C9 H9A 107.8
C10 C9 H9B 107.8
C8 C9 H9B 107.8
H9A C9 H9B 107.2
C9 C10 C3 117.06(11)
C9 C10 H10A 108.0
C3 C10 H10A 108.0
C9 C10 H10B 108.0
C3 C10 H10B 108.0
H10A C10 H10B 107.3
N1 C11 C12 120.74(11)
N1 C11 C2 110.77(10)
C12 C11 C2 128.48(11)
C13 C12 C11 119.89(12)
C13 C12 H12A 120.1
C11 C12 H12A 120.1
C12 C13 C14 118.91(12)
C12 C13 H13A 120.5
C14 C13 H13A 120.5
C15 C14 C13 119.40(12)
C15 C14 H14A 120.3
C13 C14 H14A 120.3
N1 C15 C14 122.50(12)
N1 C15 H15A 118.8
C14 C15 H15A 118.8
C17 C16 C21 117.12(11)
C17 C16 C1 122.04(11)
C21 C16 C1 120.59(11)
C18 C17 C16 121.27(12)
C18 C17 H17A 119.4
C16 C17 H17A 119.4
C17 C18 C19 121.52(12)
C17 C18 H18A 119.2
C19 C18 H18A 119.2
C20 C19 C18 117.41(12)
C20 C19 C22 122.07(12)
C18 C19 C22 120.53(12)
C21 C20 C19 121.43(12)
C21 C20 H20A 119.3
C19 C20 H20A 119.3
C20 C21 C16 121.24(12)
C20 C21 H21A 119.4
C16 C21 H21A 119.4
C19 C22 H22A 109.5
C19 C22 H22B 109.5
H22A C22 H22B 109.5
C19 C22 H22C 109.5
H22A C22 H22C 109.5
H22B C22 H22C 109.5

loop_
_geom_bond_atom_site_label_1
_geom_bond_atom_site_label_2
_geom_bond_distance
B1 C1 1.6275(18)
B1 C7 1.6333(18)
B1 C3 1.6360(18)
B1 N1 1.6522(16)
N1 C15 1.3476(16)
N1 C11 1.3639(16)
C1 C2 1.3497(17)
C1 C16 1.4858(16)
C2 C11 1.4347(17)
C2 H2A 0.9500
C3 C4 1.5379(16)
C3 C10 1.5423(17)
C3 H3A 1.0000
C4 C5 1.5261(19)
C4 H4A 0.9900
C4 H4B 0.9900
C5 C6 1.5338(19)
C5 H5A 0.9900
C5 H5B 0.9900
C6 C7 1.5452(17)
C6 H6A 0.9900
C6 H6B 0.9900
C7 C8 1.5381(17)
C7 H7A 1.0000
C8 C9 1.5455(19)
C8 H8A 0.9900
C8 H8B 0.9900
C9 C10 1.5489(19)
C9 H9A 0.9900
C9 H9B 0.9900
C10 H10A 0.9900
C10 H10B 0.9900
C11 C12 1.3968(16)
C12 C13 1.3728(19)
C12 H12A 0.9500
C13 C14 1.384(2)
C13 H13A 0.9500
C14 C15 1.3739(17)
C14 H14A 0.9500
C15 H15A 0.9500
C16 C17 1.3973(18)
C16 C21 1.3990(17)
C17 C18 1.3841(18)
C17 H17A 0.9500
C18 C19 1.3913(18)
C18 H18A 0.9500
C19 C20 1.3905(19)
C19 C22 1.5062(18)
C20 C21 1.3863(17)
C20 H20A 0.9500
C21 H21A 0.9500
C22 H22A 0.9800
C22 H22B 0.9800
C22 H22C 0.9800

loop_
_geom_torsion_atom_site_label_1
_geom_torsion_atom_site_label_2
_geom_torsion_atom_site_label_3
_geom_torsion_atom_site_label_4
_geom_torsion
C1 B1 N1 C15 -178.41(12)
C7 B1 N1 C15 -52.06(17)
C3 B1 N1 C15 64.13(15)
C1 B1 N1 C11 3.86(11)
C7 B1 N1 C11 130.22(11)
C3 B1 N1 C11 -113.59(11)
C7 B1 C1 C2 -125.99(12)
C3 B1 C1 C2 108.54(12)
N1 B1 C1 C2 -4.46(12)
C7 B1 C1 C16 55.79(17)
C3 B1 C1 C16 -69.68(16)
N1 B1 C1 C16 177.32(12)
C16 C1 C2 C11 -177.65(10)
B1 C1 C2 C11 3.83(15)
C1 B1 C3 C4 70.14(13)
C7 B1 C3 C4 -62.87(12)
N1 B1 C3 C4 175.63(9)
C1 B1 C3 C10 -166.19(10)
C7 B1 C3 C10 60.80(12)
N1 B1 C3 C10 -60.70(12)
C10 C3 C4 C5 -62.02(14)
B1 C3 C4 C5 60.89(13)
C3 C4 C5 C6 -50.91(15)
C4 C5 C6 C7 46.54(16)
C5 C6 C7 C8 70.41(14)
C5 C6 C7 B1 -52.20(14)
C1 B1 C7 C8 166.91(10)
C3 B1 C7 C8 -63.66(12)
N1 B1 C7 C8 54.38(13)
C1 B1 C7 C6 -70.95(13)
C3 B1 C7 C6 58.49(12)
N1 B1 C7 C6 176.52(10)
C6 C7 C8 C9 -72.07(14)
B1 C7 C8 C9 50.28(14)
C7 C8 C9 C10 -31.95(16)
C8 C9 C10 C3 29.87(16)
C4 C3 C10 C9 76.03(14)
B1 C3 C10 C9 -45.59(14)
C15 N1 C11 C12 1.08(18)
B1 N1 C11 C12 179.14(11)
C15 N1 C11 C2 179.76(11)
B1 N1 C11 C2 -2.18(13)
C1 C2 C11 N1 -1.04(15)
C1 C2 C11 C12 177.51(12)
N1 C11 C12 C13 -0.26(19)
C2 C11 C12 C13 -178.68(13)
C11 C12 C13 C14 -0.6(2)
C12 C13 C14 C15 0.7(2)
C11 N1 C15 C14 -1.03(19)
B1 N1 C15 C14 -178.59(12)
C13 C14 C15 N1 0.1(2)
C2 C1 C16 C17 118.48(13)
B1 C1 C16 C17 -63.40(18)
C2 C1 C16 C21 -55.60(16)
B1 C1 C16 C21 122.52(14)
C21 C16 C17 C18 -1.04(18)
C1 C16 C17 C18 -175.32(11)
C16 C17 C18 C19 0.4(2)
C17 C18 C19 C20 0.34(19)
C17 C18 C19 C22 -179.72(12)
C18 C19 C20 C21 -0.51(19)
C22 C19 C20 C21 179.55(12)
C19 C20 C21 C16 -0.10(19)
C17 C16 C21 C20 0.87(18)
C1 C16 C21 C20 175.23(11)
